data_4319545
loop_
_publ_author_name
'Jos\'e Vicente'
'Mar\'ia Teresa Chicote'
'Sonia Huertas'
'Delia Bautista'
'Peter G. Jones'
'Axel K. Fischer'

_publ_section_title
;
 Mononuclear (Pd, Pt), Heterodinuclear (PdAg, PtAg), and Tetranuclear
 (Pd2Ag2, Pt2Ag2) 1,1-Ethylenedithiolato Complexes
;
_journal_name_full 'Inorganic Chemistry'
_journal_page_first 2051
_journal_page_last 2057
_journal_paper_doi 10.1021/ic000996e
_journal_volume 40
_journal_year 2001
_chemical_formula_sum 'C20 H36 N2 O4 Pd S4'
_chemical_formula_weight 603.15
_chemical_name_systematic
;
 ?
;
_space_group_IT_number 61
_symmetry_cell_setting orthorhombic
_symmetry_space_group_name_Hall '-P 2ac 2ab'
_symmetry_space_group_name_H-M 'P b c a'
_atom_sites_solution_hydrogens geom
_atom_sites_solution_primary patterson
_atom_sites_solution_secondary difmap
_audit_creation_method SHELXL
_cell_angle_alpha 90.00
_cell_angle_beta 90.00
_cell_angle_gamma 90.00
_cell_formula_units_Z 8
_cell_length_a 11.9402(11)
_cell_length_b 18.9221(12)
_cell_length_c 25.580(2)
_cell_measurement_reflns_used 67
_cell_measurement_temperature 298(2)
_cell_measurement_theta_max 12.60
_cell_measurement_theta_min 4.89
_cell_volume 5779.4(8)
_computing_cell_refinement 'Siemens XSCANS'
_computing_data_collection 'Siemens XSCANS'
_computing_data_reduction 'Siemens XSCANS'
_computing_molecular_graphics 'Siemens SHELXTL'
_computing_publication_material 'Siemens SHELXTL'
_computing_structure_refinement 'SHELXL-93 (Sheldrick, 1993)'
_computing_structure_solution 'SHELXS-86 (Sheldrick, 1990)'
_diffrn_ambient_temperature 298(2)
_diffrn_measurement_device 'Siemens P4'
_diffrn_measurement_method \w-scans
_diffrn_radiation_monochromator graphite
_diffrn_radiation_source 'fine-focus sealed tube'
_diffrn_radiation_type MoK\a
_diffrn_radiation_wavelength 0.71073
_diffrn_reflns_av_R_equivalents 0.0460
_diffrn_reflns_av_sigmaI/netI 0.0760
_diffrn_reflns_limit_h_max 0
_diffrn_reflns_limit_h_min -14
_diffrn_reflns_limit_k_max 14
_diffrn_reflns_limit_k_min -22
_diffrn_reflns_limit_l_max 30
_diffrn_reflns_limit_l_min 0
_diffrn_reflns_number 9127
_diffrn_reflns_theta_max 25.00
_diffrn_reflns_theta_min 3.13
_diffrn_standards_decay_% 0.2
_diffrn_standards_interval_count 247
_diffrn_standards_number 3
_exptl_absorpt_coefficient_mu 0.956
_exptl_absorpt_correction_T_max 0.79584
_exptl_absorpt_correction_T_min 0.73337
_exptl_absorpt_correction_type psi-scan
_exptl_crystal_colour orange
_exptl_crystal_density_diffrn 1.386
_exptl_crystal_description lath
_exptl_crystal_F_000 2496
_exptl_crystal_size_max 0.62
_exptl_crystal_size_mid 0.14
_exptl_crystal_size_min 0.08
_refine_diff_density_max 1.085
_refine_diff_density_min -0.581
_refine_diff_density_rms 0.087
_refine_ls_extinction_method none
_refine_ls_goodness_of_fit_all 0.969
_refine_ls_goodness_of_fit_obs 1.133
_refine_ls_hydrogen_treatment riding
_refine_ls_matrix_type full
_refine_ls_number_parameters 250
_refine_ls_number_reflns 5082
_refine_ls_number_restraints 536
_refine_ls_restrained_S_all 0.982
_refine_ls_restrained_S_obs 1.074
_refine_ls_R_factor_all 0.1253
_refine_ls_R_factor_obs 0.0515
_refine_ls_shift/esd_max 0.002
_refine_ls_shift/esd_mean 0.000
_refine_ls_structure_factor_coef Fsqd
_refine_ls_weighting_details 'w=1/[\s^2^(Fo^2^)+(0.0766P)^2^+0.0000P] where P=(Fo^2^+2Fc^2^)/3'
_refine_ls_weighting_scheme calc
_refine_ls_wR_factor_all 0.1731
_refine_ls_wR_factor_obs 0.1313
_reflns_number_observed 2382
_reflns_number_total 5085
_reflns_observed_criterion >2sigma(I)
_cod_data_source_file ic000996e_3.cif
_cod_data_source_block sht03new
_cod_depositor_comments
;
The following automatic conversions were performed:

'_exptl_absorpt_correction_type' tag value 'Psi-scans' was replaced
with 'psi-scan' value.

'_symmetry_cell_setting' value 'Orthorhombic'
changed to 'orthorhombic' according to the built-in table from CIF
Core dictionary named 'cif_core.dic' version 2.4.1 from 2010-06-29.

Automatic conversion script
Id: cif_fix_values 1646 2011-03-28 12:23:43Z adriana 

The following automatic conversions were performed:

'_refine_ls_weighting_scheme' value 'calc
w=1/[\s^2^(Fo^2^)+(0.0766P)^2^+0.0000P] where P=(Fo^2^+2Fc^2^)/3' was
changed to 'calc'. New tag '_refine_ls_weighting_details' was
created. The value of the new tag was set to
'w=1/[\s^2^(Fo^2^)+(0.0766P)^2^+0.0000P] where P=(Fo^2^+2Fc^2^)/3'.

Automatic conversion script
Id: cif_fix_values 3143 2015-03-26 13:38:13Z robertas 
;
_cod_database_code 4319545

loop_
_symmetry_equiv_pos_as_xyz
'x, y, z'
'-x+1/2, -y, z+1/2'
'-x, y+1/2, -z+1/2'
'x+1/2, -y+1/2, -z'
'-x, -y, -z'
'x-1/2, y, -z-1/2'
'x, -y-1/2, z-1/2'
'-x-1/2, y-1/2, z'

loop_
_atom_site_aniso_label
_atom_site_aniso_U_11
_atom_site_aniso_U_22
_atom_site_aniso_U_33
_atom_site_aniso_U_23
_atom_site_aniso_U_13
_atom_site_aniso_U_12
Pd 0.0522(3) 0.0617(4) 0.0468(3) -0.0012(3) 0.0053(3) -0.0006(3)
S1 0.0639(13) 0.0754(15) 0.0439(11) -0.0025(10) 0.0088(9) 0.0102(11)
S2 0.0589(12) 0.085(2) 0.0425(10) -0.0013(10) 0.0013(9) 0.0107(11)
S3 0.0685(13) 0.079(2) 0.0441(11) -0.0037(10) 0.0037(9) 0.0102(12)
S4 0.0630(13) 0.082(2) 0.0431(11) 0.0063(10) 0.0111(9) 0.0055(11)
O1 0.153(6) 0.095(5) 0.068(4) -0.019(3) 0.025(4) 0.013(4)
O2 0.070(4) 0.098(5) 0.060(3) 0.005(3) -0.003(3) 0.018(3)
O3 0.064(3) 0.112(5) 0.073(4) -0.005(4) 0.000(3) 0.015(3)
O4 0.121(5) 0.073(4) 0.069(4) -0.031(3) 0.025(4) -0.008(4)
C1 0.061(4) 0.050(4) 0.038(3) -0.001(4) 0.010(4) -0.003(3)
C2 0.062(4) 0.042(4) 0.048(3) 0.006(3) 0.011(4) 0.008(3)
C3 0.068(5) 0.052(5) 0.053(4) 0.015(4) 0.004(4) 0.003(4)
C4 0.069(6) 0.084(6) 0.054(4) 0.014(4) 0.003(4) 0.004(4)
C5 0.061(5) 0.068(5) 0.053(4) 0.005(4) 0.003(4) 0.023(4)
C6 0.074(6) 0.100(6) 0.053(5) 0.030(5) 0.013(4) 0.014(5)
C7 0.067(4) 0.043(4) 0.049(4) 0.001(4) 0.004(4) -0.002(3)
C8 0.063(4) 0.043(4) 0.043(3) -0.004(3) 0.007(3) -0.005(3)
C9 0.064(5) 0.071(5) 0.048(4) -0.004(4) 0.009(4) -0.006(4)
C10 0.084(6) 0.089(6) 0.065(5) -0.008(5) 0.027(5) -0.013(5)
C11 0.068(5) 0.056(5) 0.059(4) -0.001(4) -0.001(4) -0.006(4)
C12 0.081(6) 0.105(7) 0.053(4) -0.010(5) -0.005(4) 0.011(5)

loop_
_atom_site_label
_atom_site_type_symbol
_atom_site_fract_x
_atom_site_fract_y
_atom_site_fract_z
_atom_site_U_iso_or_equiv
_atom_site_thermal_displace_type
_atom_site_occupancy
_atom_site_calc_flag
_atom_site_refinement_flags
_atom_site_disorder_group
Pd Pd 0.48402(4) 0.34328(3) 0.37594(2) 0.0535(2) Uani 1 d . .
S1 S 0.3604(2) 0.39928(11) 0.31984(7) 0.0611(6) Uani 1 d . .
S2 S 0.6151(2) 0.29136(12) 0.32160(7) 0.0620(6) Uani 1 d . .
S3 S 0.3517(2) 0.39635(12) 0.42974(7) 0.0638(6) Uani 1 d . .
S4 S 0.6094(2) 0.28739(12) 0.43158(7) 0.0626(6) Uani 1 d . .
O1 O 0.8370(6) 0.1786(3) 0.2992(2) 0.105(2) Uani 1 d U .
O2 O 0.9751(5) 0.2135(3) 0.4042(2) 0.076(2) Uani 1 d U .
O3 O -0.0033(4) 0.4793(3) 0.3443(2) 0.083(2) Uani 1 d U .
O4 O 0.1285(5) 0.5105(3) 0.4516(2) 0.088(2) Uani 1 d U .
C1 C 0.6926(6) 0.2703(3) 0.3773(3) 0.050(2) Uani 1 d U .
C2 C 0.8027(6) 0.2479(3) 0.3747(3) 0.050(2) Uani 1 d U .
C3 C 0.8814(7) 0.2355(4) 0.4157(3) 0.058(2) Uani 1 d U .
C4 C 0.8545(6) 0.2501(4) 0.4714(3) 0.069(2) Uani 1 d U .
H4A H 0.9179(6) 0.2383(4) 0.4928(3) 0.083 Uiso 1 calc R .
H4B H 0.7913(6) 0.2221(4) 0.4818(3) 0.083 Uiso 1 calc R .
H4C H 0.8371(6) 0.2993(4) 0.4755(3) 0.083 Uiso 1 calc R .
C5 C 0.8506(7) 0.2351(5) 0.3209(3) 0.061(2) Uani 1 d U .
C6 C 0.9147(7) 0.2930(4) 0.2966(3) 0.076(2) Uani 1 d U .
H6A H 0.9406(7) 0.2783(4) 0.2627(3) 0.091 Uiso 1 calc R .
H6B H 0.9778(7) 0.3045(4) 0.3182(3) 0.091 Uiso 1 calc R .
H6C H 0.8675(7) 0.3337(4) 0.2930(3) 0.091 Uiso 1 calc R .
C7 C 0.2768(6) 0.4179(3) 0.3736(3) 0.053(2) Uani 1 d U .
C8 C 0.1682(6) 0.4425(3) 0.3757(3) 0.050(2) Uani 1 d U .
C9 C 0.1175(7) 0.4547(4) 0.4295(3) 0.061(2) Uani 1 d U .
C10 C 0.0541(7) 0.3960(4) 0.4525(3) 0.079(3) Uani 1 d U .
H10A H 0.0263(7) 0.4097(4) 0.4862(3) 0.095 Uiso 1 calc R .
H10B H 0.1021(7) 0.3556(4) 0.4562(3) 0.095 Uiso 1 calc R .
H10C H -0.0077(7) 0.3842(4) 0.4301(3) 0.095 Uiso 1 calc R .
C11 C 0.0931(7) 0.4571(4) 0.3336(3) 0.061(2) Uani 1 d U .
C12 C 0.1244(7) 0.4492(4) 0.2767(3) 0.080(3) Uani 1 d U .
H12A H 0.0616(7) 0.4617(4) 0.2552(3) 0.096 Uiso 1 calc R .
H12B H 0.1452(7) 0.4010(4) 0.2699(3) 0.096 Uiso 1 calc R .
H12C H 0.1864(7) 0.4797(4) 0.2688(3) 0.096 Uiso 1 calc R .
N1 N 0.7487(5) 0.1653(3) 0.1438(2) 0.060(2) Uiso 1 d DU .
C99 C 0.6711(10) 0.1044(6) 0.1430(7) 0.086(2) Uiso 0.73(2) d PDU 1
H99A H 0.6610(10) 0.0870(6) 0.1779(7) 0.103 Uiso 0.73(2) calc PR 1
H99B H 0.7019(10) 0.0676(6) 0.1215(7) 0.103 Uiso 0.73(2) calc PR 1
H99C H 0.6001(10) 0.1190(6) 0.1291(7) 0.103 Uiso 0.73(2) calc PR 1
C98 C 0.8591(9) 0.1448(8) 0.1660(5) 0.086(2) Uiso 0.73(2) d PDU 1
H98A H 0.9081(9) 0.1850(8) 0.1661(5) 0.103 Uiso 0.73(2) calc PR 1
H98B H 0.8914(9) 0.1079(8) 0.1451(5) 0.103 Uiso 0.73(2) calc PR 1
H98C H 0.8490(9) 0.1282(8) 0.2012(5) 0.103 Uiso 0.73(2) calc PR 1
C97 C 0.7018(11) 0.2241(6) 0.1770(5) 0.086(2) Uiso 0.73(2) d PDU 1
H97A H 0.7530(11) 0.2632(6) 0.1771(5) 0.103 Uiso 0.73(2) calc PR 1
H97B H 0.6914(11) 0.2074(6) 0.2121(5) 0.103 Uiso 0.73(2) calc PR 1
H97C H 0.6311(11) 0.2391(6) 0.1630(5) 0.103 Uiso 0.73(2) calc PR 1
C96 C 0.7628(12) 0.1911(8) 0.0893(4) 0.086(2) Uiso 0.73(2) d PDU 1
H96A H 0.8130(12) 0.2308(8) 0.0891(4) 0.103 Uiso 0.73(2) calc PR 1
H96B H 0.6914(12) 0.2054(8) 0.0756(4) 0.103 Uiso 0.73(2) calc PR 1
H96C H 0.7931(12) 0.1540(8) 0.0680(4) 0.103 Uiso 0.73(2) calc PR 1
C99' C 0.6784(23) 0.1112(14) 0.1704(15) 0.086(2) Uiso 0.27(2) d PDU 2
H99D H 0.6981(23) 0.0651(14) 0.1578(15) 0.103 Uiso 0.27(2) calc PR 2
H99E H 0.6008(23) 0.1202(14) 0.1632(15) 0.103 Uiso 0.27(2) calc PR 2
H99F H 0.6910(23) 0.1135(14) 0.2075(15) 0.103 Uiso 0.27(2) calc PR 2
C98' C 0.8699(15) 0.1473(18) 0.1500(13) 0.086(2) Uiso 0.27(2) d PDU 2
H98D H 0.8823(15) 0.0995(18) 0.1387(13) 0.103 Uiso 0.27(2) calc PR 2
H98E H 0.8907(15) 0.1518(18) 0.1861(13) 0.103 Uiso 0.27(2) calc PR 2
H98F H 0.9143(15) 0.1788(18) 0.1293(13) 0.103 Uiso 0.27(2) calc PR 2
C97' C 0.7246(27) 0.2376(10) 0.1605(14) 0.086(2) Uiso 0.27(2) d PDU 2
H97D H 0.7722(27) 0.2698(10) 0.1420(14) 0.103 Uiso 0.27(2) calc PR 2
H97E H 0.7381(27) 0.2418(10) 0.1974(14) 0.103 Uiso 0.27(2) calc PR 2
H97F H 0.6477(27) 0.2485(10) 0.1533(14) 0.103 Uiso 0.27(2) calc PR 2
C96' C 0.7246(29) 0.1586(21) 0.0854(6) 0.086(2) Uiso 0.27(2) d PDU 2
H96D H 0.7403(29) 0.1112(21) 0.0742(6) 0.103 Uiso 0.27(2) calc PR 2
H96E H 0.7712(29) 0.1910(21) 0.0664(6) 0.103 Uiso 0.27(2) calc PR 2
H96F H 0.6473(29) 0.1694(21) 0.0789(6) 0.103 Uiso 0.27(2) calc PR 2
N2 N -0.2809(5) 0.5165(4) 0.4030(3) 0.075(2) Uiso 1 d DU .
C89 C -0.3864(11) 0.5344(8) 0.4296(6) 0.098(2) Uiso 0.647(11) d PDU 1
H89A H -0.3728(11) 0.5401(8) 0.4663(6) 0.118 Uiso 0.647(11) calc PR 1
H89B H -0.4396(11) 0.4970(8) 0.4243(6) 0.118 Uiso 0.647(11) calc PR 1
H89C H -0.4155(11) 0.5776(8) 0.4154(6) 0.118 Uiso 0.647(11) calc PR 1
C88 C -0.2295(12) 0.4499(6) 0.4233(6) 0.098(2) Uiso 0.647(11) d PDU 1
H88A H -0.1611(12) 0.4406(6) 0.4048(6) 0.118 Uiso 0.647(11) calc PR 1
H88B H -0.2805(12) 0.4113(6) 0.4182(6) 0.118 Uiso 0.647(11) calc PR 1
H88C H -0.2138(12) 0.4550(6) 0.4599(6) 0.118 Uiso 0.647(11) calc PR 1
C87 C -0.1967(14) 0.5751(9) 0.4113(8) 0.098(2) Uiso 0.647(11) d PDU 1
H87A H -0.1279(14) 0.5632(9) 0.3939(8) 0.118 Uiso 0.647(11) calc PR 1
H87B H -0.1830(14) 0.5809(9) 0.4480(8) 0.118 Uiso 0.647(11) calc PR 1
H87C H -0.2257(14) 0.6183(9) 0.3971(8) 0.118 Uiso 0.647(11) calc PR 1
C86 C -0.2966(13) 0.5069(9) 0.3456(4) 0.098(2) Uiso 0.647(11) d PDU 1
H86A H -0.2261(13) 0.4953(9) 0.3298(4) 0.118 Uiso 0.647(11) calc PR 1
H86B H -0.3248(13) 0.5499(9) 0.3307(4) 0.118 Uiso 0.647(11) calc PR 1
H86C H -0.3491(13) 0.4693(9) 0.3395(4) 0.118 Uiso 0.647(11) calc PR 1
C89' C -0.3940(16) 0.5507(13) 0.3987(11) 0.098(2) Uiso 0.353(11) d PDU 2
H89D H -0.4069(16) 0.5799(13) 0.4288(11) 0.118 Uiso 0.353(11) calc PR 2
H89E H -0.4507(16) 0.5148(13) 0.3969(11) 0.118 Uiso 0.353(11) calc PR 2
H89F H -0.3966(16) 0.5792(13) 0.3677(11) 0.118 Uiso 0.353(11) calc PR 2
C88' C -0.2842(23) 0.4708(13) 0.4511(8) 0.098(2) Uiso 0.353(11) d PDU 2
H88D H -0.2997(23) 0.4995(13) 0.4811(8) 0.118 Uiso 0.353(11) calc PR 2
H88E H -0.2131(23) 0.4478(13) 0.4555(8) 0.118 Uiso 0.353(11) calc PR 2
H88F H -0.3418(23) 0.4358(13) 0.4473(8) 0.118 Uiso 0.353(11) calc PR 2
C87' C -0.1926(23) 0.5714(14) 0.4092(14) 0.098(2) Uiso 0.353(11) d PDU 2
H87D H -0.2096(23) 0.6004(14) 0.4389(14) 0.118 Uiso 0.353(11) calc PR 2
H87E H -0.1898(23) 0.6002(14) 0.3783(14) 0.118 Uiso 0.353(11) calc PR 2
H87F H -0.1213(23) 0.5489(14) 0.4143(14) 0.118 Uiso 0.353(11) calc PR 2
C86' C -0.2568(22) 0.4707(13) 0.3572(8) 0.098(2) Uiso 0.353(11) d PDU 2
H86D H -0.3144(22) 0.4357(13) 0.3539(8) 0.118 Uiso 0.353(11) calc PR 2
H86E H -0.1857(22) 0.4479(13) 0.3620(8) 0.118 Uiso 0.353(11) calc PR 2
H86F H -0.2546(22) 0.4991(13) 0.3261(8) 0.118 Uiso 0.353(11) calc PR 2

loop_
_atom_type_symbol
_atom_type_description
_atom_type_scat_dispersion_real
_atom_type_scat_dispersion_imag
_atom_type_scat_source
C C 0.0033 0.0016 'International Tables Vol C Tables 4.2.6.8 and 6.1.1.4'
H H 0.0000 0.0000 'International Tables Vol C Tables 4.2.6.8 and 6.1.1.4'
N N 0.0061 0.0033 'International Tables Vol C Tables 4.2.6.8 and 6.1.1.4'
O O 0.0106 0.0060 'International Tables Vol C Tables 4.2.6.8 and 6.1.1.4'
S S 0.1246 0.1234 'International Tables Vol C Tables 4.2.6.8 and 6.1.1.4'
Pd Pd -0.9988 1.0072 'International Tables Vol C Tables 4.2.6.8 and 6.1.1.4'

loop_
_geom_angle_atom_site_label_1
_geom_angle_atom_site_label_2
_geom_angle_atom_site_label_3
_geom_angle
_geom_angle_site_symmetry_1
_geom_angle_site_symmetry_3
_geom_angle_publ_flag
S2 Pd S1 104.67(7) . . ?
S2 Pd S4 74.84(6) . . ?
S1 Pd S4 179.41(7) . . ?
S2 Pd S3 179.32(8) . . ?
S1 Pd S3 74.69(6) . . ?
S4 Pd S3 105.81(7) . . ?
C7 S1 Pd 88.2(2) . . ?
C1 S2 Pd 88.0(2) . . ?
C7 S3 Pd 87.8(2) . . ?
C1 S4 Pd 87.9(2) . . ?
C2 C1 S4 129.7(6) . . ?
C2 C1 S2 122.3(6) . . ?
S4 C1 S2 107.8(4) . . ?
C1 C2 C3 129.9(8) . . ?
C1 C2 C5 117.0(7) . . ?
C3 C2 C5 113.1(6) . . ?
O2 C3 C2 118.7(7) . . ?
O2 C3 C4 119.2(8) . . ?
C2 C3 C4 122.1(8) . . ?
O1 C5 C6 122.0(8) . . ?
O1 C5 C2 120.5(8) . . ?
C6 C5 C2 117.5(7) . . ?
C8 C7 S1 129.9(6) . . ?
C8 C7 S3 122.0(6) . . ?
S1 C7 S3 108.0(4) . . ?
C7 C8 C11 128.8(7) . . ?
C7 C8 C9 117.4(7) . . ?
C11 C8 C9 113.8(6) . . ?
O4 C9 C10 122.1(7) . . ?
O4 C9 C8 120.9(7) . . ?
C10 C9 C8 116.9(7) . . ?
O3 C11 C8 118.4(7) . . ?
O3 C11 C12 118.1(7) . . ?
C8 C11 C12 123.5(7) . . ?
C99 N1 C96 108.3(7) . . ?
C99 N1 C98 110.9(8) . . ?
C96 N1 C98 110.2(7) . . ?
C97' N1 C99' 113.4(13) . . ?
C97' N1 C98' 111.9(13) . . ?
C99' N1 C98' 109.8(13) . . ?
C99 N1 C97 110.5(7) . . ?
C96 N1 C97 109.2(7) . . ?
C98 N1 C97 107.8(7) . . ?
C97' N1 C96' 109.2(13) . . ?
C99' N1 C96' 106.5(12) . . ?
C98' N1 C96' 105.6(12) . . ?
C86' N2 C87' 110.6(13) . . ?
C89 N2 C86 112.0(8) . . ?
C89 N2 C88 112.7(8) . . ?
C86 N2 C88 106.9(8) . . ?
C86' N2 C89' 111.6(12) . . ?
C87' N2 C89' 110.1(13) . . ?
C86' N2 C88' 108.4(11) . . ?
C87' N2 C88' 109.5(13) . . ?
C89' N2 C88' 106.6(11) . . ?
C89 N2 C87 109.7(9) . . ?
C86 N2 C87 108.1(10) . . ?
C88 N2 C87 107.3(10) . . ?

loop_
_geom_bond_atom_site_label_1
_geom_bond_atom_site_label_2
_geom_bond_distance
_geom_bond_site_symmetry_2
_geom_bond_publ_flag
Pd S2 2.312(2) . ?
Pd S1 2.315(2) . ?
Pd S4 2.321(2) . ?
Pd S3 2.323(2) . ?
S1 C7 1.736(7) . ?
S2 C1 1.745(7) . ?
S3 C7 1.741(7) . ?
S4 C1 1.738(7) . ?
O1 C5 1.215(9) . ?
O2 C3 1.230(8) . ?
O3 C11 1.256(9) . ?
O4 C9 1.204(8) . ?
C1 C2 1.382(9) . ?
C2 C3 1.427(10) . ?
C2 C5 1.510(10) . ?
C3 C4 1.486(10) . ?
C5 C6 1.474(10) . ?
C7 C8 1.378(9) . ?
C8 C11 1.429(10) . ?
C8 C9 1.522(9) . ?
C9 C10 1.468(10) . ?
C11 C12 1.511(9) . ?
N1 C97' 1.46(2) . ?
N1 C99 1.479(10) . ?
N1 C96 1.485(10) . ?
N1 C98 1.487(10) . ?
N1 C99' 1.490(15) . ?
N1 C98' 1.50(2) . ?
N1 C97 1.508(10) . ?
N1 C96' 1.53(2) . ?
N2 C89 1.470(11) . ?
N2 C86' 1.485(14) . ?
N2 C87' 1.489(15) . ?
N2 C86 1.492(11) . ?
N2 C88 1.494(11) . ?
N2 C89' 1.501(14) . ?
N2 C88' 1.502(14) . ?
N2 C87 1.511(12) . ?
